data_7043748
loop_
_publ_author_name
'Brechin, Euan K.'
'Pedersen, Anders Hjordt H.'
'Julve, Miguel'
'Mart\'inez-Lillo, Jos\'e'
'Cano, Joan'

_publ_section_title
;
 Magneto-structural correlations in a family of ReIVCuII chains based on
 the hexachlororhenate(IV) metalloligand
;
_journal_name_full 'Dalton Trans.'
_journal_paper_doi 10.1039/C7DT02216F
_journal_year 2017
_chemical_formula_moiety 'Cl6 Re, C16 H24 Cu N8'
_chemical_formula_sum 'C16 H24 Cl6 Cu N8 Re'
_chemical_formula_weight 790.87
_space_group_crystal_system triclinic
_space_group_IT_number 2
_space_group_name_Hall '-P 1'
_space_group_name_H-M_alt 'P -1'
_symmetry_space_group_name_Hall '-P 1'
_symmetry_space_group_name_H-M 'P -1'
_atom_sites_solution_hydrogens geom
_atom_sites_solution_primary iterative
_audit_creation_date 2017-04-21
_audit_creation_method
;
Olex2 1.2
(compiled 2017.03.28 svn.r3405 for OlexSys, GUI svn.r5335)
;
_audit_update_record
;
2017-05-16 deposited with the CCDC.
2017-07-21 downloaded from the CCDC.
;
_cell_angle_alpha 79.571(3)
_cell_angle_beta 84.553(2)
_cell_angle_gamma 75.646(3)
_cell_formula_units_Z 3
_cell_length_a 8.7712(3)
_cell_length_b 10.3822(4)
_cell_length_c 21.7896(6)
_cell_measurement_reflns_used 11241
_cell_measurement_temperature 120.01(10)
_cell_measurement_theta_max 30.9740
_cell_measurement_theta_min 3.2880
_cell_volume 1887.95(11)
_computing_cell_refinement
;
CrysAlisPro, Agilent Technologies,
Version 1.171.37.35e (release 07-10-2014 CrysAlis171 .NET)
(compiled Oct  7 2014,17:20:27)
;
_computing_data_collection
;
CrysAlisPro, Agilent Technologies,
Version 1.171.37.35e (release 07-10-2014 CrysAlis171 .NET)
(compiled Oct  7 2014,17:20:27)
;
_computing_data_reduction
;
CrysAlisPro, Agilent Technologies,
Version 1.171.37.35e (release 07-10-2014 CrysAlis171 .NET)
(compiled Oct  7 2014,17:20:27)
;
_computing_molecular_graphics 'Olex2 (Dolomanov et al., 2009)'
_computing_publication_material 'Olex2 (Dolomanov et al., 2009)'
_computing_structure_refinement 'ShelXL (Sheldrick, 2015)'
_computing_structure_solution 'olex2.solve (Bourhis et al., 2015)'
_diffrn_ambient_environment N~2~
_diffrn_ambient_temperature 120.01(10)
_diffrn_detector 'CCD plate'
_diffrn_detector_area_resol_mean 5.1574
_diffrn_detector_type Atlas
_diffrn_measured_fraction_theta_full 0.998
_diffrn_measured_fraction_theta_max 0.900
_diffrn_measurement_details
;
#__ type_ start__ end____ width___ exp.time_
  1 omega  -20.00   27.00   1.0000    2.5000
omega____ theta____ kappa____ phi______ frames
    -      -13.2412  -99.0000 -180.0000 47

#__ type_ start__ end____ width___ exp.time_
  2 omega  -40.00   57.00   1.0000    2.5000
omega____ theta____ kappa____ phi______ frames
    -      -13.2412   57.0000 -120.0000 97

#__ type_ start__ end____ width___ exp.time_
  3 omega  -83.00   13.00   1.0000    2.5000
omega____ theta____ kappa____ phi______ frames
    -      -13.2412  -57.0000   90.0000 96

#__ type_ start__ end____ width___ exp.time_
  4 omega  -12.00   85.00   1.0000    2.5000
omega____ theta____ kappa____ phi______ frames
    -       14.4912   57.0000   30.0000 97

#__ type_ start__ end____ width___ exp.time_
  5 omega   -8.00   87.00   1.0000    2.5000
omega____ theta____ kappa____ phi______ frames
    -       14.4912   38.0000    0.0000 95

#__ type_ start__ end____ width___ exp.time_
  6 omega  -86.00    9.00   1.0000    2.5000
omega____ theta____ kappa____ phi______ frames
    -      -13.2412  -38.0000 -180.0000 95

#__ type_ start__ end____ width___ exp.time_
  7 omega   34.00  100.00   1.0000    2.5000
omega____ theta____ kappa____ phi______ frames
    -       14.4912 -178.0000 -150.0000 66

#__ type_ start__ end____ width___ exp.time_
  8 omega  -20.00   23.00   1.0000    2.5000
omega____ theta____ kappa____ phi______ frames
    -       14.4912  -99.0000  -30.0000 43

#__ type_ start__ end____ width___ exp.time_
  9 omega  -20.00   54.00   1.0000    2.5000
omega____ theta____ kappa____ phi______ frames
    -       14.4912  -99.0000   30.0000 74
;
_diffrn_measurement_device 'four-circle diffractometer'
_diffrn_measurement_device_type 'SuperNova, Dual, Cu at zero, Atlas'
_diffrn_measurement_method '\w scans'
_diffrn_orient_matrix_UB_11 0.0658038000
_diffrn_orient_matrix_UB_12 -0.0445467000
_diffrn_orient_matrix_UB_13 0.0150391000
_diffrn_orient_matrix_UB_21 -0.0185895000
_diffrn_orient_matrix_UB_22 -0.0549159000
_diffrn_orient_matrix_UB_23 -0.0104145000
_diffrn_orient_matrix_UB_31 0.0480751000
_diffrn_orient_matrix_UB_32 0.0104502000
_diffrn_orient_matrix_UB_33 -0.0276395000
_diffrn_radiation_monochromator mirror
_diffrn_radiation_probe x-ray
_diffrn_radiation_type MoK\a
_diffrn_radiation_wavelength 0.71073
_diffrn_reflns_av_R_equivalents 0.0617
_diffrn_reflns_av_unetI/netI 0.0683
_diffrn_reflns_Laue_measured_fraction_full 0.998
_diffrn_reflns_Laue_measured_fraction_max 0.900
_diffrn_reflns_limit_h_max 12
_diffrn_reflns_limit_h_min -12
_diffrn_reflns_limit_k_max 14
_diffrn_reflns_limit_k_min -14
_diffrn_reflns_limit_l_max 29
_diffrn_reflns_limit_l_min -30
_diffrn_reflns_number 40420
_diffrn_reflns_point_group_measured_fraction_full 0.998
_diffrn_reflns_point_group_measured_fraction_max 0.900
_diffrn_reflns_theta_full 26.000
_diffrn_reflns_theta_max 31.208
_diffrn_reflns_theta_min 3.019
_diffrn_source 'SuperNova (Mo) X-ray Source'
_exptl_absorpt_coefficient_mu 6.309
_exptl_absorpt_correction_T_max 0.997
_exptl_absorpt_correction_T_min 0.991
_exptl_absorpt_correction_type gaussian
_exptl_absorpt_process_details
;
CrysAlisPro, Agilent Technologies,
Version 1.171.37.35e (release 07-10-2014 CrysAlis171 .NET)
(compiled Oct  7 2014,17:20:27)
Numerical absorption correction based on gaussian integration over
            a multifaceted crystal model
Empirical absorption correction using spherical harmonics,
 implemented in SCALE3 ABSPACK scaling algorithm.
;
_exptl_crystal_colour 'clear violet'
_exptl_crystal_colour_lustre clear
_exptl_crystal_colour_primary violet
_exptl_crystal_density_diffrn 2.087
_exptl_crystal_description block
_exptl_crystal_F_000 1146
_exptl_crystal_size_max 0.2081
_exptl_crystal_size_mid 0.1067
_exptl_crystal_size_min 0.0524
_refine_diff_density_max 2.198
_refine_diff_density_min -1.574
_refine_diff_density_rms 0.212
_refine_ls_extinction_method none
_refine_ls_goodness_of_fit_ref 1.055
_refine_ls_hydrogen_treatment constr
_refine_ls_matrix_type full
_refine_ls_number_parameters 442
_refine_ls_number_reflns 11033
_refine_ls_number_restraints 0
_refine_ls_restrained_S_all 1.055
_refine_ls_R_factor_all 0.0582
_refine_ls_R_factor_gt 0.0378
_refine_ls_shift/su_max 0.001
_refine_ls_shift/su_mean 0.000
_refine_ls_structure_factor_coef Fsqd
_refine_ls_weighting_details 'w=1/[\s^2^(Fo^2^)+(0.0122P)^2^] where P=(Fo^2^+2Fc^2^)/3'
_refine_ls_weighting_scheme calc
_refine_ls_wR_factor_gt 0.0598
_refine_ls_wR_factor_ref 0.0694
_reflns_Friedel_coverage 0.000
_reflns_number_gt 8605
_reflns_number_total 11033
_reflns_threshold_expression 'I > 2\s(I)'
_cod_data_source_file c7dt02216f2.cif
_cod_data_source_block eb15103_refinalized
_cod_database_code 7043748
_shelx_shelxl_version_number 2014/7
_chemical_oxdiff_formula 'C5 H5 Cl6 Cu Re'
_chemical_oxdiff_usercomment '@ 120 K AHP256C'
_shelx_space_group_comment
;
The symmetry employed for this shelxl refinement is uniquely defined
by the following loop, which should always be used as a source of
symmetry information in preference to the above space-group names.
They are only intended as comments.
;
_reflns_odcompleteness_completeness 99.83
_reflns_odcompleteness_iscentric 1
_reflns_odcompleteness_theta 26.32
_olex2_refinement_description
;
1. Fixed Uiso
 At 1.2 times of:
  All C(H) groups
 At 1.5 times of:
  All C(H,H,H) groups
2.a Aromatic/amide H refined with riding coordinates:
 C1(H1), C2(H2), C3(H3), C5(H5), C6(H6), C7(H7), C9(H9), C10(H10), C11(H11),
 C13(H13), C14(H14), C15(H15), C17(H17), C18(H18), C19(H19), C21(H21), C22(H22),
  C23(H23)
2.b Idealised Me refined as rotating group:
 C4(H4A,H4B,H4C), C8(H8A,H8B,H8C), C12(H12A,H12B,H12C), C16(H16A,H16B,H16C),
 C20(H20A,H20B,H20C), C24(H24A,H24B,H24C)
;
_olex2_submission_special_instructions 'No special instructions were received'

loop_
_space_group_symop_operation_xyz
'x, y, z'
'-x, -y, -z'

loop_
_atom_site_label
_atom_site_type_symbol
_atom_site_fract_x
_atom_site_fract_y
_atom_site_fract_z
_atom_site_U_iso_or_equiv
_atom_site_adp_type
_atom_site_occupancy
_atom_site_site_symmetry_order
_atom_site_calc_flag
_atom_site_refinement_flags_posn
_atom_site_refinement_flags_adp
_atom_site_refinement_flags_occupancy
Re1 Re 0.0000 0.5000 1.0000 0.00948(5) Uani 1 2 d S T P
Cl1 Cl 0.04725(12) 0.26290(10) 1.02930(5) 0.0167(2) Uani 1 1 d . . .
Cl2 Cl 0.25921(11) 0.49088(10) 1.02555(5) 0.0149(2) Uani 1 1 d . . .
Cl3 Cl 0.08901(12) 0.47209(11) 0.89693(4) 0.0169(2) Uani 1 1 d . . .
Re2 Re 0.34719(2) 0.24375(2) 0.66962(2) 0.01137(5) Uani 1 1 d . . .
Cl4 Cl 0.27773(12) 0.24110(12) 0.77646(5) 0.0210(2) Uani 1 1 d . . .
Cl5 Cl 0.60087(12) 0.26189(11) 0.68892(5) 0.0201(2) Uani 1 1 d . . .
Cl6 Cl 0.25061(12) 0.48081(10) 0.65240(5) 0.0184(2) Uani 1 1 d . . .
Cl7 Cl 0.42859(13) 0.24892(11) 0.56280(5) 0.0201(2) Uani 1 1 d . . .
Cl8 Cl 0.09644(12) 0.22527(11) 0.64722(5) 0.0176(2) Uani 1 1 d . . .
Cl9 Cl 0.43078(12) 0.00415(10) 0.68907(5) 0.0176(2) Uani 1 1 d . . .
Cu1 Cu 1.0000 0.0000 1.0000 0.01175(15) Uani 1 2 d S T P
N1 N 0.9551(4) 0.0845(3) 0.91187(15) 0.0128(7) Uani 1 1 d . . .
N2 N 0.7716(4) 0.0449(3) 1.02768(15) 0.0132(7) Uani 1 1 d . . .
N3 N 0.9071(4) 0.2329(3) 0.82649(14) 0.0118(7) Uani 1 1 d . . .
N4 N 0.5446(4) 0.0232(3) 1.07471(16) 0.0149(7) Uani 1 1 d . . .
C1 C 0.9126(4) 0.2139(4) 0.88913(18) 0.0128(8) Uani 1 1 d . . .
H1 H 0.8897 0.2827 0.9130 0.015 Uiso 1 1 calc R . .
C2 C 0.9812(5) 0.0177(4) 0.86121(19) 0.0165(9) Uani 1 1 d . . .
H2 H 1.0142 -0.0751 0.8630 0.020 Uiso 1 1 calc R . .
C3 C 0.9511(5) 0.1096(4) 0.80809(19) 0.0176(9) Uani 1 1 d . . .
H3 H 0.9589 0.0919 0.7674 0.021 Uiso 1 1 calc R . .
C4 C 0.8712(5) 0.3637(4) 0.78502(19) 0.0189(9) Uani 1 1 d . . .
H4A H 0.9667 0.3812 0.7636 0.028 Uiso 1 1 calc GR . .
H4B H 0.8248 0.4334 0.8093 0.028 Uiso 1 1 calc GR . .
H4C H 0.7988 0.3620 0.7550 0.028 Uiso 1 1 calc GR . .
C5 C 0.6963(5) -0.0382(4) 1.0650(2) 0.0183(9) Uani 1 1 d . . .
H5 H 0.7425 -0.1266 1.0820 0.022 Uiso 1 1 calc R . .
C6 C 0.6604(5) 0.1636(4) 1.0136(2) 0.0199(10) Uani 1 1 d . . .
H6 H 0.6792 0.2408 0.9882 0.024 Uiso 1 1 calc R . .
C7 C 0.5205(5) 0.1519(4) 1.04210(19) 0.0198(10) Uani 1 1 d . . .
H7 H 0.4265 0.2177 1.0401 0.024 Uiso 1 1 calc R . .
C8 C 0.4241(5) -0.0343(5) 1.1142(2) 0.0272(11) Uani 1 1 d . . .
H8A H 0.4541 -0.0565 1.1568 0.041 Uiso 1 1 calc GR . .
H8B H 0.4151 -0.1143 1.1000 0.041 Uiso 1 1 calc GR . .
H8C H 0.3246 0.0304 1.1116 0.041 Uiso 1 1 calc GR . .
Cu2 Cu 0.32330(6) 0.75732(5) 0.67138(2) 0.01466(11) Uani 1 1 d . . .
N5 N 0.0997(4) 0.8004(3) 0.70492(15) 0.0147(7) Uani 1 1 d . . .
N6 N 0.3882(4) 0.6824(4) 0.75756(14) 0.0155(8) Uani 1 1 d . . .
N7 N 0.5390(4) 0.6750(3) 0.63800(14) 0.0127(7) Uani 1 1 d . . .
N8 N 0.2570(4) 0.8415(3) 0.58613(15) 0.0154(8) Uani 1 1 d . . .
N9 N -0.1164(4) 0.7878(4) 0.76387(15) 0.0161(8) Uani 1 1 d . . .
N10 N 0.4459(4) 0.5254(4) 0.83900(15) 0.0148(7) Uani 1 1 d . . .
N11 N 0.7215(4) 0.5454(4) 0.58602(15) 0.0172(8) Uani 1 1 d . . .
N12 N 0.2400(4) 0.9727(3) 0.49516(15) 0.0137(7) Uani 1 1 d . . .
C9 C 0.0360(5) 0.7275(4) 0.75233(19) 0.0187(10) Uani 1 1 d . . .
H9 H 0.0892 0.6461 0.7745 0.022 Uiso 1 1 calc R . .
C10 C -0.0179(5) 0.9108(4) 0.68537(19) 0.0152(9) Uani 1 1 d . . .
H10 H -0.0077 0.9798 0.6526 0.018 Uiso 1 1 calc R . .
C11 C -0.1514(5) 0.9035(4) 0.72134(19) 0.0179(9) Uani 1 1 d . . .
H11 H -0.2483 0.9655 0.7177 0.022 Uiso 1 1 calc R . .
C12 C -0.2199(5) 0.7378(5) 0.8138(2) 0.0222(10) Uani 1 1 d . . .
H12A H -0.2047 0.6422 0.8162 0.033 Uiso 1 1 calc GR . .
H12B H -0.3276 0.7814 0.8053 0.033 Uiso 1 1 calc GR . .
H12C H -0.1958 0.7568 0.8528 0.033 Uiso 1 1 calc GR . .
C13 C 0.4395(5) 0.5520(4) 0.77712(18) 0.0149(9) Uani 1 1 d . . .
H13 H 0.4674 0.4872 0.7511 0.018 Uiso 1 1 calc R . .
C14 C 0.3573(5) 0.7417(4) 0.81070(19) 0.0163(9) Uani 1 1 d . . .
H14 H 0.3182 0.8332 0.8116 0.020 Uiso 1 1 calc R . .
C15 C 0.3928(5) 0.6456(4) 0.86101(19) 0.0181(9) Uani 1 1 d . . .
H15 H 0.3833 0.6580 0.9025 0.022 Uiso 1 1 calc R . .
C16 C 0.4941(5) 0.3917(5) 0.8755(2) 0.0231(10) Uani 1 1 d . . .
H16A H 0.4080 0.3726 0.9033 0.035 Uiso 1 1 calc GR . .
H16B H 0.5821 0.3881 0.8994 0.035 Uiso 1 1 calc GR . .
H16C H 0.5241 0.3262 0.8480 0.035 Uiso 1 1 calc GR . .
C17 C 0.5676(5) 0.6034(4) 0.59188(18) 0.0177(9) Uani 1 1 d . . .
H17 H 0.4913 0.5946 0.5670 0.021 Uiso 1 1 calc R . .
C18 C 0.6822(5) 0.6597(4) 0.6627(2) 0.0184(9) Uani 1 1 d . . .
H18 H 0.6986 0.6981 0.6962 0.022 Uiso 1 1 calc R . .
C19 C 0.7956(5) 0.5798(5) 0.63053(19) 0.0191(10) Uani 1 1 d . . .
H19 H 0.9027 0.5537 0.6375 0.023 Uiso 1 1 calc R . .
C20 C 0.7905(6) 0.4552(5) 0.5408(2) 0.0305(12) Uani 1 1 d . . .
H20A H 0.7282 0.3907 0.5418 0.046 Uiso 1 1 calc GR . .
H20B H 0.8961 0.4088 0.5515 0.046 Uiso 1 1 calc GR . .
H20C H 0.7925 0.5071 0.4997 0.046 Uiso 1 1 calc GR . .
C21 C 0.2953(5) 0.9494(4) 0.55228(18) 0.0143(9) Uani 1 1 d . . .
H21 H 0.3527 1.0017 0.5663 0.017 Uiso 1 1 calc R . .
C22 C 0.1727(5) 0.7951(4) 0.54819(19) 0.0186(9) Uani 1 1 d . . .
H22 H 0.1299 0.7201 0.5596 0.022 Uiso 1 1 calc R . .
C23 C 0.1619(5) 0.8754(4) 0.49202(19) 0.0185(9) Uani 1 1 d . . .
H23 H 0.1115 0.8665 0.4579 0.022 Uiso 1 1 calc R . .
C24 C 0.2647(5) 1.0795(4) 0.44437(19) 0.0212(10) Uani 1 1 d . . .
H24A H 0.3116 1.1406 0.4600 0.032 Uiso 1 1 calc GR . .
H24B H 0.1653 1.1276 0.4276 0.032 Uiso 1 1 calc GR . .
H24C H 0.3334 1.0406 0.4121 0.032 Uiso 1 1 calc GR . .

loop_
_atom_site_aniso_label
_atom_site_aniso_U_11
_atom_site_aniso_U_22
_atom_site_aniso_U_33
_atom_site_aniso_U_23
_atom_site_aniso_U_13
_atom_site_aniso_U_12
Re1 0.01040(11) 0.00779(11) 0.01021(11) -0.00059(8) -0.00041(8) -0.00277(8)
Cl1 0.0233(5) 0.0078(5) 0.0190(5) 0.0002(4) -0.0063(4) -0.0035(4)
Cl2 0.0113(5) 0.0151(5) 0.0186(5) -0.0024(4) -0.0028(4) -0.0032(4)
Cl3 0.0179(5) 0.0232(6) 0.0117(5) -0.0044(4) 0.0030(4) -0.0090(4)
Re2 0.01100(8) 0.01043(9) 0.01220(9) -0.00059(6) -0.00013(6) -0.00273(6)
Cl4 0.0205(5) 0.0303(6) 0.0132(5) -0.0045(4) 0.0007(4) -0.0074(5)
Cl5 0.0121(5) 0.0196(6) 0.0297(6) -0.0040(5) -0.0027(4) -0.0050(4)
Cl6 0.0188(5) 0.0101(5) 0.0262(6) -0.0029(4) -0.0048(4) -0.0017(4)
Cl7 0.0252(6) 0.0197(6) 0.0140(5) -0.0015(4) 0.0048(4) -0.0057(4)
Cl8 0.0150(5) 0.0200(5) 0.0192(5) -0.0013(4) -0.0032(4) -0.0069(4)
Cl9 0.0192(5) 0.0102(5) 0.0218(5) 0.0015(4) -0.0031(4) -0.0027(4)
Cu1 0.0107(3) 0.0129(4) 0.0104(3) 0.0011(3) -0.0011(3) -0.0024(3)
N1 0.0132(17) 0.0112(18) 0.0141(18) -0.0021(14) -0.0005(13) -0.0031(14)
N2 0.0125(17) 0.0142(18) 0.0113(17) 0.0024(14) -0.0018(13) -0.0025(14)
N3 0.0136(17) 0.0149(18) 0.0090(17) 0.0007(14) -0.0007(13) -0.0090(14)
N4 0.0123(17) 0.0142(18) 0.0195(19) -0.0053(15) 0.0023(14) -0.0050(14)
C1 0.0088(19) 0.014(2) 0.016(2) -0.0036(17) -0.0005(15) -0.0030(16)
C2 0.015(2) 0.017(2) 0.017(2) -0.0030(18) 0.0050(17) -0.0054(17)
C3 0.022(2) 0.019(2) 0.015(2) -0.0089(18) 0.0033(17) -0.0077(18)
C4 0.024(2) 0.014(2) 0.017(2) 0.0031(18) -0.0012(18) -0.0066(18)
C5 0.012(2) 0.014(2) 0.026(2) -0.0017(18) 0.0013(17) -0.0019(17)
C6 0.018(2) 0.013(2) 0.024(2) 0.0038(18) 0.0013(18) 0.0014(18)
C7 0.019(2) 0.015(2) 0.021(2) -0.0035(18) 0.0015(18) 0.0052(18)
C8 0.019(2) 0.018(2) 0.044(3) -0.005(2) 0.012(2) -0.0089(19)
Cu2 0.0133(3) 0.0172(3) 0.0105(2) 0.0017(2) -0.00045(19) -0.0010(2)
N5 0.0133(17) 0.0138(18) 0.0135(18) 0.0019(14) -0.0014(14) 0.0006(14)
N6 0.0166(18) 0.020(2) 0.0083(17) -0.0017(14) 0.0012(14) -0.0018(15)
N7 0.0129(17) 0.0142(18) 0.0099(17) -0.0016(14) -0.0021(13) -0.0008(14)
N8 0.0160(18) 0.0127(18) 0.0153(18) -0.0019(14) -0.0034(14) 0.0019(14)
N9 0.0137(18) 0.019(2) 0.0154(18) -0.0028(15) 0.0005(14) -0.0044(15)
N10 0.0129(17) 0.0180(19) 0.0121(18) 0.0019(15) -0.0029(13) -0.0035(14)
N11 0.0167(19) 0.019(2) 0.0143(18) -0.0029(15) 0.0039(14) -0.0032(15)
N12 0.0146(18) 0.0139(18) 0.0101(17) 0.0005(14) 0.0004(13) -0.0010(14)
C9 0.018(2) 0.015(2) 0.018(2) 0.0027(18) 0.0005(17) 0.0003(18)
C10 0.020(2) 0.010(2) 0.016(2) -0.0011(17) -0.0062(17) -0.0024(17)
C11 0.016(2) 0.014(2) 0.023(2) -0.0045(18) -0.0050(17) 0.0011(17)
C12 0.018(2) 0.026(3) 0.023(2) -0.004(2) 0.0031(18) -0.0078(19)
C13 0.015(2) 0.014(2) 0.015(2) -0.0023(17) -0.0007(16) -0.0013(17)
C14 0.015(2) 0.017(2) 0.018(2) -0.0075(18) 0.0070(17) -0.0045(17)
C15 0.020(2) 0.022(2) 0.012(2) -0.0027(18) 0.0003(17) -0.0064(19)
C16 0.023(2) 0.023(3) 0.018(2) 0.0065(19) -0.0056(18) -0.0020(19)
C17 0.021(2) 0.018(2) 0.012(2) 0.0030(17) -0.0049(17) -0.0038(18)
C18 0.018(2) 0.018(2) 0.021(2) -0.0017(18) -0.0024(18) -0.0075(18)
C19 0.012(2) 0.027(3) 0.016(2) 0.0031(19) -0.0037(17) -0.0048(18)
C20 0.032(3) 0.027(3) 0.025(3) -0.011(2) 0.000(2) 0.010(2)
C21 0.015(2) 0.016(2) 0.011(2) 0.0021(17) -0.0012(16) -0.0038(17)
C22 0.018(2) 0.016(2) 0.020(2) 0.0019(18) -0.0018(18) -0.0044(18)
C23 0.024(2) 0.017(2) 0.015(2) -0.0017(18) -0.0067(18) -0.0033(18)
C24 0.024(2) 0.020(2) 0.020(2) 0.0047(19) -0.0054(18) -0.0109(19)

loop_
_atom_type_symbol
_atom_type_description
_atom_type_scat_dispersion_real
_atom_type_scat_dispersion_imag
_atom_type_scat_source
C C 0.0033 0.0016 'International Tables Vol C Tables 4.2.6.8 and 6.1.1.4'
H H 0.0000 0.0000 'International Tables Vol C Tables 4.2.6.8 and 6.1.1.4'
Cl Cl 0.1484 0.1585 'International Tables Vol C Tables 4.2.6.8 and 6.1.1.4'
Cu Cu 0.3201 1.2651 'International Tables Vol C Tables 4.2.6.8 and 6.1.1.4'
N N 0.0061 0.0033 'International Tables Vol C Tables 4.2.6.8 and 6.1.1.4'
Re Re -1.0185 7.2310 'International Tables Vol C Tables 4.2.6.8 and 6.1.1.4'

loop_
_exptl_crystal_face_index_h
_exptl_crystal_face_index_k
_exptl_crystal_face_index_l
_exptl_crystal_face_perp_dist
_exptl_oxdiff_crystal_face_indexfrac_h
_exptl_oxdiff_crystal_face_indexfrac_k
_exptl_oxdiff_crystal_face_indexfrac_l
_exptl_oxdiff_crystal_face_x
_exptl_oxdiff_crystal_face_y
_exptl_oxdiff_crystal_face_z
1 0 -5 0.0485 1.0000 0.0000 -5.0000 -0.0094 0.0335 0.1863
-1 0 5 0.0485 -1.0000 -0.0000 5.0000 0.0094 -0.0335 -0.1863
5 -1 3 0.0420 5.0000 -1.0000 3.0000 0.4187 -0.0693 0.1470
-5 1 -3 0.0104 -5.0000 1.0000 -3.0000 -0.4187 0.0693 -0.1470
0 1 -5 0.0429 0.0000 1.0000 -5.0000 -0.1197 -0.0028 0.1486
0 2 5 0.0607 0.0000 2.0000 5.0001 -0.0139 -0.1619 -0.1173
2 5 3 0.1026 2.0000 5.0000 3.0002 -0.0460 -0.3430 0.0655
0 -2 -5 0.0706 -0.0000 -2.0000 -5.0001 0.0139 0.1619 0.1173
-3 -5 -5 0.0909 -3.0000 -5.0000 -5.0002 -0.0499 0.3824 -0.0583
0 -1 5 0.0691 -0.0000 -1.0000 5.0000 0.1197 0.0028 -0.1486
0 0 -1 0.0455 0.0000 0.0000 -1.0000 -0.0150 0.0104 0.0276
0 -5 -3 0.0902 -0.0000 -5.0000 -3.0002 0.1776 0.3058 0.0307
2 1 5 0.0493 2.0000 1.0000 5.0001 0.1623 -0.1442 -0.0316

loop_
_geom_angle_atom_site_label_1
_geom_angle_atom_site_label_2
_geom_angle_atom_site_label_3
_geom_angle
_geom_angle_site_symmetry_1
_geom_angle_site_symmetry_3
Cl1 Re1 Cl1 180.0 2_567 .
Cl2 Re1 Cl1 89.65(4) 2_567 2_567
Cl2 Re1 Cl1 89.65(4) . .
Cl2 Re1 Cl1 90.35(4) 2_567 .
Cl2 Re1 Cl1 90.35(4) . 2_567
Cl2 Re1 Cl2 180.0 . 2_567
Cl3 Re1 Cl1 90.24(4) 2_567 .
Cl3 Re1 Cl1 90.24(4) . 2_567
Cl3 Re1 Cl1 89.76(4) 2_567 2_567
Cl3 Re1 Cl1 89.76(4) . .
Cl3 Re1 Cl2 90.65(3) 2_567 2_567
Cl3 Re1 Cl2 90.65(3) . .
Cl3 Re1 Cl2 89.35(3) 2_567 .
Cl3 Re1 Cl2 89.35(3) . 2_567
Cl3 Re1 Cl3 180.00(5) . 2_567
Cl4 Re2 Cl5 88.77(4) . .
Cl4 Re2 Cl6 89.15(4) . .
Cl4 Re2 Cl7 177.25(4) . .
Cl4 Re2 Cl8 92.93(4) . .
Cl4 Re2 Cl9 89.32(4) . .
Cl5 Re2 Cl6 92.04(4) . .
Cl5 Re2 Cl7 88.52(4) . .
Cl5 Re2 Cl9 90.54(4) . .
Cl6 Re2 Cl9 176.97(4) . .
Cl7 Re2 Cl6 90.56(4) . .
Cl7 Re2 Cl9 91.10(4) . .
Cl8 Re2 Cl5 178.30(4) . .
Cl8 Re2 Cl6 88.10(4) . .
Cl8 Re2 Cl7 89.79(4) . .
Cl8 Re2 Cl9 89.37(4) . .
N1 Cu1 N1 180.00(8) 2_757 .
N1 Cu1 N2 92.37(13) 2_757 2_757
N1 Cu1 N2 87.63(13) . 2_757
N1 Cu1 N2 92.37(13) . .
N1 Cu1 N2 87.63(13) 2_757 .
N2 Cu1 N2 180.0 2_757 .
C1 N1 Cu1 127.7(3) . .
C1 N1 C2 106.2(3) . .
C2 N1 Cu1 125.7(3) . .
C5 N2 Cu1 125.5(3) . .
C5 N2 C6 105.5(3) . .
C6 N2 Cu1 129.0(3) . .
C1 N3 C3 107.9(3) . .
C1 N3 C4 126.0(3) . .
C3 N3 C4 126.0(3) . .
C5 N4 C7 107.8(3) . .
C5 N4 C8 126.9(4) . .
C7 N4 C8 125.3(3) . .
N1 C1 N3 110.6(4) . .
N1 C1 H1 124.7 . .
N3 C1 H1 124.7 . .
N1 C2 H2 125.5 . .
C3 C2 N1 109.0(4) . .
C3 C2 H2 125.5 . .
N3 C3 H3 126.9 . .
C2 C3 N3 106.2(4) . .
C2 C3 H3 126.9 . .
N3 C4 H4A 109.5 . .
N3 C4 H4B 109.5 . .
N3 C4 H4C 109.5 . .
H4A C4 H4B 109.5 . .
H4A C4 H4C 109.5 . .
H4B C4 H4C 109.5 . .
N2 C5 N4 110.6(4) . .
N2 C5 H5 124.7 . .
N4 C5 H5 124.7 . .
N2 C6 H6 124.9 . .
C7 C6 N2 110.1(4) . .
C7 C6 H6 124.9 . .
N4 C7 H7 127.0 . .
C6 C7 N4 106.0(3) . .
C6 C7 H7 127.0 . .
N4 C8 H8A 109.5 . .
N4 C8 H8B 109.5 . .
N4 C8 H8C 109.5 . .
H8A C8 H8B 109.5 . .
H8A C8 H8C 109.5 . .
H8B C8 H8C 109.5 . .
N5 Cu2 N7 167.67(15) . .
N6 Cu2 N5 88.73(13) . .
N6 Cu2 N7 89.98(13) . .
N6 Cu2 N8 177.12(15) . .
N8 Cu2 N5 90.65(14) . .
N8 Cu2 N7 91.22(13) . .
C9 N5 Cu2 126.2(3) . .
C9 N5 C10 106.0(3) . .
C10 N5 Cu2 127.8(3) . .
C13 N6 Cu2 122.8(3) . .
C13 N6 C14 105.9(3) . .
C14 N6 Cu2 129.6(3) . .
C17 N7 Cu2 124.3(3) . .
C17 N7 C18 106.0(3) . .
C18 N7 Cu2 128.9(3) . .
C21 N8 Cu2 126.3(3) . .
C21 N8 C22 106.0(3) . .
C22 N8 Cu2 127.5(3) . .
C9 N9 C11 107.2(3) . .
C9 N9 C12 125.3(4) . .
C11 N9 C12 127.6(3) . .
C13 N10 C15 107.5(3) . .
C13 N10 C16 125.1(4) . .
C15 N10 C16 127.4(3) . .
C17 N11 C19 108.0(3) . .
C17 N11 C20 124.0(4) . .
C19 N11 C20 127.9(4) . .
C21 N12 C23 107.9(3) . .
C21 N12 C24 126.0(4) . .
C23 N12 C24 126.1(4) . .
N5 C9 N9 110.7(4) . .
N5 C9 H9 124.6 . .
N9 C9 H9 124.6 . .
N5 C10 H10 125.4 . .
C11 C10 N5 109.2(4) . .
C11 C10 H10 125.4 . .
N9 C11 H11 126.6 . .
C10 C11 N9 106.9(3) . .
C10 C11 H11 126.6 . .
N9 C12 H12A 109.5 . .
N9 C12 H12B 109.5 . .
N9 C12 H12C 109.5 . .
H12A C12 H12B 109.5 . .
H12A C12 H12C 109.5 . .
H12B C12 H12C 109.5 . .
N6 C13 N10 111.1(4) . .
N6 C13 H13 124.5 . .
N10 C13 H13 124.5 . .
N6 C14 H14 125.5 . .
C15 C14 N6 109.0(4) . .
C15 C14 H14 125.5 . .
N10 C15 H15 126.7 . .
C14 C15 N10 106.5(4) . .
C14 C15 H15 126.7 . .
N10 C16 H16A 109.5 . .
N10 C16 H16B 109.5 . .
N10 C16 H16C 109.5 . .
H16A C16 H16B 109.5 . .
H16A C16 H16C 109.5 . .
H16B C16 H16C 109.5 . .
N7 C17 N11 110.5(4) . .
N7 C17 H17 124.7 . .
N11 C17 H17 124.7 . .
N7 C18 H18 125.4 . .
C19 C18 N7 109.2(4) . .
C19 C18 H18 125.4 . .
N11 C19 H19 126.9 . .
C18 C19 N11 106.3(4) . .
C18 C19 H19 126.9 . .
N11 C20 H20A 109.5 . .
N11 C20 H20B 109.5 . .
N11 C20 H20C 109.5 . .
H20A C20 H20B 109.5 . .
H20A C20 H20C 109.5 . .
H20B C20 H20C 109.5 . .
N8 C21 N12 110.5(4) . .
N8 C21 H21 124.7 . .
N12 C21 H21 124.7 . .
N8 C22 H22 125.4 . .
C23 C22 N8 109.3(4) . .
C23 C22 H22 125.4 . .
N12 C23 H23 126.8 . .
C22 C23 N12 106.4(4) . .
C22 C23 H23 126.8 . .
N12 C24 H24A 109.5 . .
N12 C24 H24B 109.5 . .
N12 C24 H24C 109.5 . .
H24A C24 H24B 109.5 . .
H24A C24 H24C 109.5 . .
H24B C24 H24C 109.5 . .

loop_
_geom_bond_atom_site_label_1
_geom_bond_atom_site_label_2
_geom_bond_distance
_geom_bond_site_symmetry_2
Re1 Cl1 2.3695(10) .
Re1 Cl1 2.3695(10) 2_567
Re1 Cl2 2.3670(10) 2_567
Re1 Cl2 2.3670(10) .
Re1 Cl3 2.3512(9) .
Re1 Cl3 2.3512(9) 2_567
Re2 Cl4 2.3469(10) .
Re2 Cl5 2.3616(11) .
Re2 Cl6 2.3681(10) .
Re2 Cl7 2.3639(10) .
Re2 Cl8 2.3578(10) .
Re2 Cl9 2.3829(10) .
Cu1 N1 1.994(3) .
Cu1 N1 1.994(3) 2_757
Cu1 N2 2.001(3) 2_757
Cu1 N2 2.001(3) .
N1 C1 1.318(5) .
N1 C2 1.379(5) .
N2 C5 1.329(5) .
N2 C6 1.374(5) .
N3 C1 1.347(5) .
N3 C3 1.364(5) .
N3 C4 1.469(5) .
N4 C5 1.340(5) .
N4 C7 1.371(5) .
N4 C8 1.472(5) .
C1 H1 0.9300 .
C2 H2 0.9300 .
C2 C3 1.361(6) .
C3 H3 0.9300 .
C4 H4A 0.9600 .
C4 H4B 0.9600 .
C4 H4C 0.9600 .
C5 H5 0.9300 .
C6 H6 0.9300 .
C6 C7 1.344(6) .
C7 H7 0.9300 .
C8 H8A 0.9600 .
C8 H8B 0.9600 .
C8 H8C 0.9600 .
Cu2 N5 1.998(3) .
Cu2 N6 1.977(3) .
Cu2 N7 2.001(3) .
Cu2 N8 1.979(3) .
N5 C9 1.330(5) .
N5 C10 1.371(5) .
N6 C13 1.321(5) .
N6 C14 1.381(5) .
N7 C17 1.325(5) .
N7 C18 1.375(5) .
N8 C21 1.324(5) .
N8 C22 1.378(6) .
N9 C9 1.349(5) .
N9 C11 1.366(5) .
N9 C12 1.456(5) .
N10 C13 1.330(5) .
N10 C15 1.375(5) .
N10 C16 1.453(5) .
N11 C17 1.339(5) .
N11 C19 1.361(6) .
N11 C20 1.467(5) .
N12 C21 1.338(5) .
N12 C23 1.368(6) .
N12 C24 1.460(5) .
C9 H9 0.9300 .
C10 H10 0.9300 .
C10 C11 1.356(6) .
C11 H11 0.9300 .
C12 H12A 0.9600 .
C12 H12B 0.9600 .
C12 H12C 0.9600 .
C13 H13 0.9300 .
C14 H14 0.9300 .
C14 C15 1.345(6) .
C15 H15 0.9300 .
C16 H16A 0.9600 .
C16 H16B 0.9600 .
C16 H16C 0.9600 .
C17 H17 0.9300 .
C18 H18 0.9300 .
C18 C19 1.356(6) .
C19 H19 0.9300 .
C20 H20A 0.9600 .
C20 H20B 0.9600 .
C20 H20C 0.9600 .
C21 H21 0.9300 .
C22 H22 0.9300 .
C22 C23 1.348(6) .
C23 H23 0.9300 .
C24 H24A 0.9600 .
C24 H24B 0.9600 .
C24 H24C 0.9600 .

loop_
_geom_torsion_atom_site_label_1
_geom_torsion_atom_site_label_2
_geom_torsion_atom_site_label_3
_geom_torsion_atom_site_label_4
_geom_torsion
Cu1 N1 C1 N3 174.3(3)
Cu1 N1 C2 C3 -174.1(3)
Cu1 N2 C5 N4 179.6(3)
Cu1 N2 C6 C7 -179.7(3)
N1 C2 C3 N3 0.3(5)
N2 C6 C7 N4 0.1(5)
C1 N1 C2 C3 -1.0(5)
C1 N3 C3 C2 0.5(5)
C2 N1 C1 N3 1.4(4)
C3 N3 C1 N1 -1.2(5)
C4 N3 C1 N1 -177.1(4)
C4 N3 C3 C2 176.5(4)
C5 N2 C6 C7 0.0(5)
C5 N4 C7 C6 -0.1(5)
C6 N2 C5 N4 -0.1(5)
C7 N4 C5 N2 0.1(5)
C8 N4 C5 N2 -178.7(4)
C8 N4 C7 C6 178.8(4)
Cu2 N5 C9 N9 178.2(3)
Cu2 N5 C10 C11 -178.5(3)
Cu2 N6 C13 N10 -167.7(3)
Cu2 N6 C14 C15 166.0(3)
Cu2 N7 C17 N11 -171.0(3)
Cu2 N7 C18 C19 170.3(3)
Cu2 N8 C21 N12 175.4(2)
Cu2 N8 C22 C23 -175.3(3)
N5 C10 C11 N9 0.3(5)
N6 C14 C15 N10 -0.2(5)
N7 C18 C19 N11 -0.3(5)
N8 C22 C23 N12 -0.1(5)
C9 N5 C10 C11 0.1(5)
C9 N9 C11 C10 -0.6(5)
C10 N5 C9 N9 -0.5(5)
C11 N9 C9 N5 0.7(5)
C12 N9 C9 N5 -177.9(4)
C12 N9 C11 C10 177.9(4)
C13 N6 C14 C15 0.9(5)
C13 N10 C15 C14 -0.6(5)
C14 N6 C13 N10 -1.3(5)
C15 N10 C13 N6 1.2(5)
C16 N10 C13 N6 178.7(4)
C16 N10 C15 C14 -178.0(4)
C17 N7 C18 C19 0.6(5)
C17 N11 C19 C18 -0.2(5)
C18 N7 C17 N11 -0.7(5)
C19 N11 C17 N7 0.6(5)
C20 N11 C17 N7 177.5(4)
C20 N11 C19 C18 -177.0(4)
C21 N8 C22 C23 0.2(4)
C21 N12 C23 C22 0.0(4)
C22 N8 C21 N12 -0.2(4)
C23 N12 C21 N8 0.1(4)
C24 N12 C21 N8 -177.4(3)
C24 N12 C23 C22 177.5(4)
